data_7719213
loop_
_publ_author_name
'Laprade, Matthew J. J.'
'Robertson, Katherine N.'
'Clyburne, Jason A. C.'
'Kozak, Christopher M.'

_publ_section_title
;
 A new class of ligand derived from the reactions of
 bis(dialkylphosphino)amines and 9-diazofluorene: preparation, structure
 and reactivity.
;
_journal_issue 29
_journal_name_full 'Dalton transactions (Cambridge, England : 2003)'
_journal_page_first 11382
_journal_page_last 11397
_journal_paper_doi 10.1039/d4dt03402c
_journal_volume 54
_journal_year 2025
_chemical_formula_moiety 'C52 H41 N5 P2 Zn'
_chemical_formula_sum 'C52 H41 N5 P2 Zn'
_chemical_formula_weight 863.21
_space_group_crystal_system monoclinic
_space_group_IT_number 14
_space_group_name_Hall '-P 2yn'
_space_group_name_H-M_alt 'P 1 21/n 1'
_atom_sites_solution_hydrogens geom
_atom_sites_solution_primary dual
_audit_creation_method SHELXL-2019/3
_audit_update_record
;
2024-05-03 deposited with the CCDC.	2025-07-08 downloaded from the CCDC.
;
_cell_angle_alpha 90
_cell_angle_beta 92.0003(7)
_cell_angle_gamma 90
_cell_formula_units_Z 4
_cell_length_a 9.86347(8)
_cell_length_b 20.78128(19)
_cell_length_c 20.82638(17)
_cell_measurement_reflns_used 52248
_cell_measurement_temperature 100.00(10)
_cell_measurement_theta_max 80.0230
_cell_measurement_theta_min 2.9710
_cell_volume 4266.30(6)
_computing_cell_refinement 'CrysAlisPro 1.171.42.85a (Rigaku OD, 2023)'
_computing_data_collection 'CrysAlisPro 1.171.42.85a (Rigaku OD, 2023)'
_computing_data_reduction 'CrysAlisPro 1.171.42.85a (Rigaku OD, 2023)'
_computing_structure_refinement 'SHELXL-2019/2 (Sheldrick, 2019)'
_computing_structure_solution 'SHELXT-2014 (Sheldrick, 2015)'
_diffrn_ambient_environment N~2~
_diffrn_ambient_temperature 100.00(10)
_diffrn_detector 'Hybrid Pixel Array Detector'
_diffrn_detector_area_resol_mean 10.0000
_diffrn_detector_type HyPix
_diffrn_measured_fraction_theta_full 0.999
_diffrn_measured_fraction_theta_max 0.994
_diffrn_measurement_device 'four-circle diffractometer'
_diffrn_measurement_device_type 'XtaLAB Synergy, Dualflex, HyPix'
_diffrn_measurement_method '\w scans'
_diffrn_radiation_monochromator mirror
_diffrn_radiation_probe x-ray
_diffrn_radiation_type CuK\a
_diffrn_radiation_wavelength 1.54184
_diffrn_reflns_av_R_equivalents 0.0783
_diffrn_reflns_av_sigmaI/netI 0.0816
_diffrn_reflns_Laue_measured_fraction_full 0.999
_diffrn_reflns_Laue_measured_fraction_max 0.994
_diffrn_reflns_limit_h_max 12
_diffrn_reflns_limit_h_min -12
_diffrn_reflns_limit_k_max 26
_diffrn_reflns_limit_k_min -26
_diffrn_reflns_limit_l_max 26
_diffrn_reflns_limit_l_min -26
_diffrn_reflns_number 106835
_diffrn_reflns_point_group_measured_fraction_full 0.999
_diffrn_reflns_point_group_measured_fraction_max 0.994
_diffrn_reflns_theta_full 67.684
_diffrn_reflns_theta_max 80.464
_diffrn_reflns_theta_min 3.005
_diffrn_source 'micro-focus sealed X-ray tube'
_diffrn_source_type 'PhotonJet (Cu) X-ray Source'
_exptl_absorpt_coefficient_mu 1.839
_exptl_absorpt_correction_T_max 1.00000
_exptl_absorpt_correction_T_min 0.55445
_exptl_absorpt_correction_type multi-scan
_exptl_absorpt_process_details
;
CrysAlisPro 1.171.42.85a (Rigaku Oxford Diffraction, 2023)
Empirical absorption correction using spherical harmonics,
implemented in SCALE3 ABSPACK scaling algorithm.
;
_exptl_crystal_colour orange
_exptl_crystal_density_diffrn 1.344
_exptl_crystal_description prism
_exptl_crystal_F_000 1792
_exptl_crystal_size_max 0.309
_exptl_crystal_size_mid 0.150
_exptl_crystal_size_min 0.099
_refine_diff_density_max 0.418
_refine_diff_density_min -0.876
_refine_diff_density_rms 0.100
_refine_ls_extinction_method none
_refine_ls_goodness_of_fit_ref 1.201
_refine_ls_hydrogen_treatment constr
_refine_ls_matrix_type full
_refine_ls_number_parameters 543
_refine_ls_number_reflns 17417
_refine_ls_number_restraints 0
_refine_ls_restrained_S_all 1.201
_refine_ls_R_factor_all 0.0611
_refine_ls_R_factor_gt 0.0580
_refine_ls_shift/su_max 0.000
_refine_ls_shift/su_mean 0.000
_refine_ls_structure_factor_coef Fsqd
_refine_ls_weighting_details 'w=1/[\s^2^(Fo^2^)+(0.1186P)^2^+3.5544P] where P=(Fo^2^+2Fc^2^)/3'
_refine_ls_weighting_scheme calc
_refine_ls_wR_factor_gt 0.1964
_refine_ls_wR_factor_ref 0.1996
_reflns_Friedel_coverage 0.000
_reflns_number_gt 16077
_reflns_number_total 17417
_reflns_threshold_expression 'I > 2\s(I)'
_cod_data_source_file d4dt03402c2.cif
_cod_data_source_block Compound4_Zn_KML090
_cod_depositor_comments
;
The following automatic conversions were performed:

data item '_diffrn_radiation_probe' value 'X-ray' was changed to
'x-ray' in accordance with the
/home/data/users/saulius/crontab/automatic-downloads/current/RSC/lib/dictionaries/cif_core.dic
dictionary named 'cif_core.dic' version 2.4.2 last updated on
2011-04-26.

Automatic conversion script
Id: cif_fix_values 8170 2020-07-09 18:12:32Z antanas 
;
_cod_original_sg_symbol_H-M 'P 21/n'
_cod_database_code 7719213
_shelx_shelxl_version_number 2019/3
_shelx_space_group_comment
;
The symmetry employed for this shelxl refinement is uniquely defined
by the following loop, which should always be used as a source of
symmetry information in preference to the above space-group names.
They are only intended as comments.
;
_shelx_estimated_absorpt_t_min 0.600
_shelx_estimated_absorpt_t_max 0.839

loop_
_space_group_symop_operation_xyz
'x, y, z'
'-x+1/2, y+1/2, -z+1/2'
'-x, -y, -z'
'x-1/2, -y-1/2, z-1/2'

loop_
_atom_site_label
_atom_site_type_symbol
_atom_site_fract_x
_atom_site_fract_y
_atom_site_fract_z
_atom_site_U_iso_or_equiv
_atom_site_adp_type
_atom_site_occupancy
_atom_site_site_symmetry_order
_atom_site_calc_flag
_atom_site_refinement_flags_posn
_atom_site_refinement_flags_adp
_atom_site_refinement_flags_occupancy
_atom_site_disorder_assembly
_atom_site_disorder_group
Zn1 Zn 0.30918(5) 0.22096(2) 0.30067(2) 0.01971(14) Uani 1 1 d . . . . .
P1 P 0.16610(8) 0.12521(4) 0.39575(4) 0.01575(18) Uani 1 1 d . . . . .
P2 P 0.45562(8) 0.10997(4) 0.38133(4) 0.01604(18) Uani 1 1 d . . . . .
N1 N 0.3105(3) 0.09328(14) 0.40719(14) 0.0193(5) Uani 1 1 d . . . . .
N2 N 0.1843(3) 0.19995(13) 0.37104(13) 0.0187(5) Uani 1 1 d . . . . .
N3 N 0.0689(3) 0.23937(14) 0.37384(13) 0.0189(5) Uani 1 1 d . . . . .
N4 N 0.4410(3) 0.14880(14) 0.31236(13) 0.0191(5) Uani 1 1 d . . . . .
N5 N 0.5674(3) 0.15796(14) 0.28371(14) 0.0200(6) Uani 1 1 d . . . . .
C1 C 0.0773(3) 0.12781(16) 0.46967(16) 0.0190(6) Uani 1 1 d . . . . .
C2 C -0.0199(3) 0.08122(17) 0.48477(16) 0.0209(6) Uani 1 1 d . . . . .
H2 H -0.046932 0.049694 0.453860 0.025 Uiso 1 1 calc R U . . .
C3 C -0.0764(4) 0.08135(17) 0.54484(17) 0.0229(7) Uani 1 1 d . . . . .
H3 H -0.141557 0.049666 0.555224 0.027 Uiso 1 1 calc R U . . .
C4 C -0.0377(4) 0.12787(17) 0.58988(17) 0.0248(7) Uani 1 1 d . . . . .
H4 H -0.076186 0.127684 0.631069 0.030 Uiso 1 1 calc R U . . .
C5 C 0.0565(4) 0.17444(17) 0.57499(17) 0.0234(7) Uani 1 1 d . . . . .
H5 H 0.081827 0.206431 0.605708 0.028 Uiso 1 1 calc R U . . .
C6 C 0.1138(3) 0.17428(16) 0.51514(16) 0.0196(6) Uani 1 1 d . . . . .
H6 H 0.178705 0.206204 0.505087 0.024 Uiso 1 1 calc R U . . .
C7 C 0.0687(3) 0.07589(16) 0.33978(16) 0.0193(6) Uani 1 1 d . . . . .
C8 C 0.1326(4) 0.02510(18) 0.30905(17) 0.0244(7) Uani 1 1 d . . . . .
H8 H 0.224676 0.015164 0.319648 0.029 Uiso 1 1 calc R U . . .
C9 C 0.0613(4) -0.0108(2) 0.2630(2) 0.0329(9) Uani 1 1 d . . . . .
H9 H 0.104861 -0.044813 0.241360 0.039 Uiso 1 1 calc R U . . .
C10 C -0.0743(4) 0.0033(2) 0.2488(2) 0.0330(9) Uani 1 1 d . . . . .
H10 H -0.123326 -0.021217 0.217258 0.040 Uiso 1 1 calc R U . . .
C11 C -0.1383(4) 0.05289(19) 0.28020(19) 0.0272(7) Uani 1 1 d . . . . .
H11 H -0.231343 0.061719 0.270734 0.033 Uiso 1 1 calc R U . . .
C12 C -0.0673(4) 0.08946(17) 0.32522(17) 0.0220(7) Uani 1 1 d . . . . .
H12 H -0.111008 0.123869 0.346271 0.026 Uiso 1 1 calc R U . . .
C13 C 0.0983(3) 0.29982(16) 0.38297(15) 0.0174(6) Uani 1 1 d . . . . .
C14 C 0.2283(3) 0.33283(16) 0.40050(15) 0.0182(6) Uani 1 1 d . . . . .
C15 C 0.3589(3) 0.31022(17) 0.41578(16) 0.0211(7) Uani 1 1 d . . . . .
H15 H 0.378749 0.265564 0.413426 0.025 Uiso 1 1 calc R U . . .
C16 C 0.4594(4) 0.35389(18) 0.43444(18) 0.0261(7) Uani 1 1 d . . . . .
H16 H 0.548587 0.338739 0.444178 0.031 Uiso 1 1 calc R U . . .
C17 C 0.4319(4) 0.41954(19) 0.4392(2) 0.0300(8) Uani 1 1 d . . . . .
H17 H 0.502183 0.448666 0.451748 0.036 Uiso 1 1 calc R U . . .
C18 C 0.3008(4) 0.44237(18) 0.42544(19) 0.0275(8) Uani 1 1 d . . . . .
H18 H 0.281146 0.486925 0.429230 0.033 Uiso 1 1 calc R U . . .
C19 C 0.1999(4) 0.39952(17) 0.40624(16) 0.0210(7) Uani 1 1 d . . . . .
C20 C 0.0544(4) 0.41028(17) 0.39284(17) 0.0221(7) Uani 1 1 d . . . . .
C21 C -0.0215(4) 0.46624(17) 0.39322(18) 0.0257(8) Uani 1 1 d . . . . .
H21 H 0.020336 0.506671 0.401740 0.031 Uiso 1 1 calc R U . . .
C22 C -0.1610(4) 0.46171(19) 0.38074(19) 0.0290(8) Uani 1 1 d . . . . .
H22 H -0.215310 0.499456 0.381453 0.035 Uiso 1 1 calc R U . . .
C23 C -0.2219(4) 0.40227(19) 0.36721(18) 0.0276(8) Uani 1 1 d . . . . .
H23 H -0.317113 0.400171 0.358811 0.033 Uiso 1 1 calc R U . . .
C24 C -0.1452(4) 0.34615(18) 0.36587(17) 0.0230(7) Uani 1 1 d . . . . .
H24 H -0.186606 0.305930 0.355874 0.028 Uiso 1 1 calc R U . . .
C25 C -0.0070(4) 0.35038(16) 0.37949(16) 0.0192(7) Uani 1 1 d . . . . .
C26 C 0.5533(3) 0.15251(16) 0.44251(16) 0.0183(6) Uani 1 1 d . . . . .
C27 C 0.5133(4) 0.14832(18) 0.50608(16) 0.0228(7) Uani 1 1 d . . . . .
H27 H 0.435420 0.123928 0.516182 0.027 Uiso 1 1 calc R U . . .
C28 C 0.5878(4) 0.17997(19) 0.55469(17) 0.0267(7) Uani 1 1 d . . . . .
H28 H 0.561198 0.176596 0.597971 0.032 Uiso 1 1 calc R U . . .
C29 C 0.7002(4) 0.21627(17) 0.54011(18) 0.0249(7) Uani 1 1 d . . . . .
H29 H 0.749737 0.238130 0.573395 0.030 Uiso 1 1 calc R U . . .
C30 C 0.7409(4) 0.22095(17) 0.47725(18) 0.0237(7) Uani 1 1 d . . . . .
H30 H 0.818433 0.245783 0.467552 0.028 Uiso 1 1 calc R U . . .
C31 C 0.6677(3) 0.18907(17) 0.42815(17) 0.0218(7) Uani 1 1 d . . . . .
H31 H 0.695509 0.192194 0.385050 0.026 Uiso 1 1 calc R U . . .
C32 C 0.5453(3) 0.03633(16) 0.36655(16) 0.0184(6) Uani 1 1 d . . . . .
C33 C 0.6386(3) 0.01081(17) 0.41168(16) 0.0212(7) Uani 1 1 d . . . . .
H33 H 0.657648 0.032919 0.450895 0.025 Uiso 1 1 calc R U . . .
C34 C 0.7035(4) -0.04687(18) 0.39919(18) 0.0247(7) Uani 1 1 d . . . . .
H34 H 0.768421 -0.063666 0.429539 0.030 Uiso 1 1 calc R U . . .
C35 C 0.6741(4) -0.08033(17) 0.34233(19) 0.0256(7) Uani 1 1 d . . . . .
H35 H 0.717124 -0.120330 0.334498 0.031 Uiso 1 1 calc R U . . .
C36 C 0.5817(4) -0.05508(17) 0.29721(18) 0.0246(7) Uani 1 1 d . . . . .
H36 H 0.562157 -0.077650 0.258310 0.030 Uiso 1 1 calc R U . . .
C37 C 0.5180(3) 0.00313(17) 0.30888(16) 0.0206(6) Uani 1 1 d . . . . .
H37 H 0.455600 0.020534 0.277718 0.025 Uiso 1 1 calc R U . . .
C38 C 0.5626(3) 0.15934(16) 0.22150(16) 0.0204(6) Uani 1 1 d . . . . .
C39 C 0.4554(4) 0.14369(16) 0.17237(16) 0.0204(7) Uani 1 1 d . . . . .
C40 C 0.3207(4) 0.12448(17) 0.17634(17) 0.0240(7) Uani 1 1 d . . . . .
H40 H 0.281057 0.119429 0.216944 0.029 Uiso 1 1 calc R U . . .
C41 C 0.2447(4) 0.11273(18) 0.11955(19) 0.0277(8) Uani 1 1 d . . . . .
H41 H 0.152228 0.100479 0.121706 0.033 Uiso 1 1 calc R U . . .
C42 C 0.3031(5) 0.11878(18) 0.05987(19) 0.0300(8) Uani 1 1 d . . . . .
H42 H 0.249555 0.111374 0.021794 0.036 Uiso 1 1 calc R U . . .
C43 C 0.4385(4) 0.13548(17) 0.05551(17) 0.0262(8) Uani 1 1 d . . . . .
H43 H 0.478229 0.138696 0.014740 0.031 Uiso 1 1 calc R U . . .
C44 C 0.5152(4) 0.14745(17) 0.11121(17) 0.0234(7) Uani 1 1 d . . . . .
C45 C 0.6590(4) 0.16448(17) 0.12048(17) 0.0231(7) Uani 1 1 d . . . . .
C46 C 0.7607(4) 0.17144(18) 0.07665(18) 0.0283(8) Uani 1 1 d . . . . .
H46 H 0.742961 0.163799 0.032173 0.034 Uiso 1 1 calc R U . . .
C47 C 0.8898(4) 0.1899(2) 0.0994(2) 0.0343(9) Uani 1 1 d . . . . .
H47 H 0.960832 0.194330 0.070067 0.041 Uiso 1 1 calc R U . . .
C48 C 0.9160(4) 0.2021(2) 0.1646(2) 0.0320(8) Uani 1 1 d . . . . .
H48 H 1.003616 0.215961 0.179049 0.038 Uiso 1 1 calc R U . . .
C49 C 0.8140(4) 0.19396(19) 0.20862(18) 0.0270(8) Uani 1 1 d . . . . .
H49 H 0.831181 0.202036 0.253061 0.032 Uiso 1 1 calc R U . . .
C50 C 0.6870(4) 0.17383(17) 0.18611(17) 0.0222(7) Uani 1 1 d . . . . .
C51 C 0.3165(4) 0.2894(2) 0.2352(2) 0.0325(9) Uani 1 1 d . . . . .
H51A H 0.403346 0.312737 0.242163 0.039 Uiso 1 1 calc R U . . .
H51B H 0.319727 0.268386 0.192604 0.039 Uiso 1 1 calc R U . . .
C52 C 0.2031(4) 0.33939(18) 0.23162(18) 0.0272(7) Uani 1 1 d . . . . .
H52A H 0.115214 0.317508 0.227370 0.041 Uiso 1 1 calc R U . . .
H52B H 0.214983 0.367326 0.194327 0.041 Uiso 1 1 calc R U . . .
H52C H 0.206196 0.365415 0.270887 0.041 Uiso 1 1 calc R U . . .

loop_
_atom_site_aniso_label
_atom_site_aniso_U_11
_atom_site_aniso_U_22
_atom_site_aniso_U_33
_atom_site_aniso_U_23
_atom_site_aniso_U_13
_atom_site_aniso_U_12
Zn1 0.0237(2) 0.0178(2) 0.0178(2) 0.00302(16) 0.00339(18) 0.00239(17)
P1 0.0160(3) 0.0144(4) 0.0169(4) 0.0008(3) 0.0010(3) 0.0000(3)
P2 0.0160(4) 0.0163(4) 0.0158(4) 0.0010(3) -0.0001(3) 0.0004(3)
N1 0.0168(12) 0.0201(14) 0.0211(13) 0.0009(11) 0.0012(10) 0.0009(11)
N2 0.0199(13) 0.0150(12) 0.0214(13) 0.0017(10) 0.0025(10) 0.0021(11)
N3 0.0202(13) 0.0183(13) 0.0183(12) 0.0022(10) 0.0029(10) 0.0041(11)
N4 0.0194(13) 0.0209(14) 0.0171(13) 0.0028(10) 0.0025(10) 0.0004(11)
N5 0.0197(13) 0.0210(14) 0.0196(13) 0.0017(11) 0.0023(11) 0.0031(11)
C1 0.0188(14) 0.0156(15) 0.0227(15) 0.0008(12) 0.0031(12) 0.0021(12)
C2 0.0221(15) 0.0193(15) 0.0212(16) 0.0015(12) 0.0019(13) 0.0023(13)
C3 0.0252(16) 0.0192(16) 0.0246(17) 0.0041(13) 0.0079(13) 0.0027(13)
C4 0.0310(17) 0.0211(16) 0.0228(16) 0.0015(13) 0.0059(14) 0.0092(14)
C5 0.0308(17) 0.0183(16) 0.0212(16) -0.0034(12) 0.0005(13) 0.0060(14)
C6 0.0199(14) 0.0188(15) 0.0200(15) 0.0012(12) -0.0008(12) 0.0002(12)
C7 0.0198(15) 0.0173(15) 0.0211(15) 0.0031(12) 0.0014(12) -0.0015(13)
C8 0.0218(15) 0.0263(18) 0.0250(16) -0.0037(14) -0.0010(13) 0.0009(14)
C9 0.031(2) 0.032(2) 0.035(2) -0.0150(17) -0.0028(16) -0.0003(17)
C10 0.034(2) 0.030(2) 0.034(2) -0.0056(16) -0.0083(16) -0.0051(17)
C11 0.0234(16) 0.0261(18) 0.0316(18) 0.0015(14) -0.0041(14) -0.0043(14)
C12 0.0203(15) 0.0213(16) 0.0243(16) 0.0006(13) 0.0014(13) 0.0009(13)
C13 0.0199(14) 0.0182(15) 0.0143(13) 0.0014(11) 0.0032(11) 0.0038(12)
C14 0.0209(15) 0.0170(15) 0.0167(14) -0.0005(12) 0.0001(12) 0.0000(13)
C15 0.0217(15) 0.0227(16) 0.0189(15) 0.0000(12) 0.0013(12) 0.0019(13)
C16 0.0235(16) 0.0251(18) 0.0296(18) 0.0003(14) 0.0001(14) -0.0008(14)
C17 0.0273(18) 0.0250(18) 0.037(2) -0.0048(15) -0.0046(15) -0.0063(15)
C18 0.0296(18) 0.0191(17) 0.0334(19) -0.0025(14) -0.0025(15) 0.0007(15)
C19 0.0241(16) 0.0187(16) 0.0201(15) 0.0022(12) -0.0010(13) 0.0010(13)
C20 0.0269(17) 0.0197(16) 0.0197(15) 0.0007(12) -0.0001(13) 0.0031(14)
C21 0.0325(19) 0.0140(16) 0.0304(18) 0.0014(13) -0.0039(15) 0.0031(14)
C22 0.032(2) 0.0237(18) 0.0309(19) 0.0025(14) 0.0000(15) 0.0120(16)
C23 0.0259(17) 0.0291(19) 0.0280(18) 0.0102(15) 0.0025(14) 0.0052(15)
C24 0.0224(16) 0.0223(17) 0.0243(16) 0.0066(13) 0.0016(13) 0.0027(14)
C25 0.0224(16) 0.0178(15) 0.0175(14) 0.0053(12) 0.0017(12) 0.0021(13)
C26 0.0171(14) 0.0174(15) 0.0204(15) -0.0015(12) -0.0006(12) 0.0027(12)
C27 0.0228(15) 0.0263(17) 0.0194(16) -0.0010(13) 0.0026(13) -0.0015(14)
C28 0.0289(17) 0.0320(19) 0.0192(16) -0.0031(14) -0.0023(14) 0.0053(15)
C29 0.0269(16) 0.0232(17) 0.0239(17) -0.0052(13) -0.0082(14) 0.0041(14)
C30 0.0219(15) 0.0210(17) 0.0277(17) 0.0004(13) -0.0045(13) -0.0018(13)
C31 0.0206(15) 0.0217(16) 0.0230(16) 0.0025(13) -0.0011(13) -0.0014(13)
C32 0.0156(13) 0.0186(15) 0.0211(15) 0.0001(12) 0.0019(12) -0.0007(12)
C33 0.0229(15) 0.0200(16) 0.0209(15) 0.0023(12) 0.0011(13) 0.0016(13)
C34 0.0235(15) 0.0226(17) 0.0279(17) 0.0040(14) 0.0004(13) 0.0036(14)
C35 0.0260(16) 0.0181(16) 0.0330(19) -0.0011(14) 0.0049(14) 0.0028(14)
C36 0.0245(16) 0.0213(17) 0.0283(17) -0.0062(14) 0.0033(14) -0.0016(14)
C37 0.0177(14) 0.0224(16) 0.0215(15) -0.0023(13) 0.0003(12) -0.0009(13)
C38 0.0233(15) 0.0183(15) 0.0197(15) 0.0029(12) 0.0031(13) 0.0011(13)
C39 0.0268(17) 0.0168(15) 0.0176(15) 0.0050(12) 0.0006(13) 0.0034(13)
C40 0.0269(17) 0.0216(17) 0.0233(16) -0.0029(13) -0.0019(14) 0.0012(14)
C41 0.0295(18) 0.0211(17) 0.0320(19) -0.0019(14) -0.0048(15) 0.0030(14)
C42 0.042(2) 0.0208(17) 0.0267(18) -0.0011(14) -0.0075(16) 0.0031(16)
C43 0.042(2) 0.0196(16) 0.0170(15) 0.0010(13) -0.0014(14) 0.0043(15)
C44 0.0334(19) 0.0182(16) 0.0187(16) 0.0008(12) 0.0031(14) 0.0017(14)
C45 0.0321(18) 0.0168(15) 0.0206(16) 0.0052(12) 0.0059(14) 0.0036(14)
C46 0.038(2) 0.0256(18) 0.0218(17) 0.0021(13) 0.0094(15) 0.0036(16)
C47 0.035(2) 0.034(2) 0.035(2) 0.0020(17) 0.0182(17) -0.0056(18)
C48 0.0256(18) 0.035(2) 0.036(2) 0.0042(17) 0.0069(16) -0.0023(16)
C49 0.0282(18) 0.0263(18) 0.0268(17) 0.0034(14) 0.0048(15) 0.0001(15)
C50 0.0243(16) 0.0213(16) 0.0212(16) 0.0033(13) 0.0047(13) 0.0003(14)
C51 0.040(2) 0.0293(19) 0.0289(19) 0.0098(15) 0.0137(16) 0.0108(17)
C52 0.0365(19) 0.0210(17) 0.0241(17) 0.0053(13) 0.0015(15) 0.0023(15)

loop_
_atom_type_symbol
_atom_type_description
_atom_type_scat_dispersion_real
_atom_type_scat_dispersion_imag
_atom_type_scat_source
C C 0.0181 0.0091 'International Tables Vol C Tables 4.2.6.8 and 6.1.1.4'
H H 0.0000 0.0000 'International Tables Vol C Tables 4.2.6.8 and 6.1.1.4'
N N 0.0311 0.0180 'International Tables Vol C Tables 4.2.6.8 and 6.1.1.4'
P P 0.2955 0.4335 'International Tables Vol C Tables 4.2.6.8 and 6.1.1.4'
Zn Zn -1.5491 0.6778 'International Tables Vol C Tables 4.2.6.8 and 6.1.1.4'

loop_
_geom_angle_atom_site_label_1
_geom_angle_atom_site_label_2
_geom_angle_atom_site_label_3
_geom_angle
_geom_angle_site_symmetry_1
_geom_angle_site_symmetry_3
_geom_angle_publ_flag
C51 Zn1 N4 125.93(14) . . ?
C51 Zn1 N2 134.73(14) . . ?
N4 Zn1 N2 99.35(11) . . ?
N1 P1 N2 109.58(15) . . ?
N1 P1 C1 110.28(15) . . ?
N2 P1 C1 107.49(15) . . ?
N1 P1 C7 108.40(16) . . ?
N2 P1 C7 113.28(15) . . ?
C1 P1 C7 107.80(16) . . ?
N1 P2 N4 110.52(15) . . ?
N1 P2 C32 109.11(15) . . ?
N4 P2 C32 107.20(15) . . ?
N1 P2 C26 109.50(15) . . ?
N4 P2 C26 113.83(15) . . ?
C32 P2 C26 106.50(15) . . ?
P1 N1 P2 132.5(2) . . ?
N3 N2 P1 116.1(2) . . ?
N3 N2 Zn1 115.1(2) . . ?
P1 N2 Zn1 120.82(15) . . ?
C13 N3 N2 113.1(3) . . ?
N5 N4 P2 112.5(2) . . ?
N5 N4 Zn1 115.3(2) . . ?
P2 N4 Zn1 120.73(15) . . ?
C38 N5 N4 115.0(3) . . ?
C6 C1 C2 119.2(3) . . ?
C6 C1 P1 118.7(3) . . ?
C2 C1 P1 121.8(3) . . ?
C3 C2 C1 119.9(3) . . ?
C3 C2 H2 120.0 . . ?
C1 C2 H2 120.0 . . ?
C2 C3 C4 120.0(3) . . ?
C2 C3 H3 120.0 . . ?
C4 C3 H3 120.0 . . ?
C5 C4 C3 120.4(3) . . ?
C5 C4 H4 119.8 . . ?
C3 C4 H4 119.8 . . ?
C4 C5 C6 119.9(3) . . ?
C4 C5 H5 120.1 . . ?
C6 C5 H5 120.1 . . ?
C5 C6 C1 120.6(3) . . ?
C5 C6 H6 119.7 . . ?
C1 C6 H6 119.7 . . ?
C12 C7 C8 120.0(3) . . ?
C12 C7 P1 120.8(3) . . ?
C8 C7 P1 119.1(3) . . ?
C9 C8 C7 119.8(3) . . ?
C9 C8 H8 120.1 . . ?
C7 C8 H8 120.1 . . ?
C8 C9 C10 119.7(4) . . ?
C8 C9 H9 120.2 . . ?
C10 C9 H9 120.2 . . ?
C11 C10 C9 120.4(4) . . ?
C11 C10 H10 119.8 . . ?
C9 C10 H10 119.8 . . ?
C12 C11 C10 120.2(4) . . ?
C12 C11 H11 119.9 . . ?
C10 C11 H11 119.9 . . ?
C11 C12 C7 119.9(3) . . ?
C11 C12 H12 120.1 . . ?
C7 C12 H12 120.1 . . ?
N3 C13 C25 121.8(3) . . ?
N3 C13 C14 131.8(3) . . ?
C25 C13 C14 106.4(3) . . ?
C15 C14 C19 119.5(3) . . ?
C15 C14 C13 132.9(3) . . ?
C19 C14 C13 107.4(3) . . ?
C16 C15 C14 119.1(3) . . ?
C16 C15 H15 120.4 . . ?
C14 C15 H15 120.4 . . ?
C15 C16 C17 121.4(3) . . ?
C15 C16 H16 119.3 . . ?
C17 C16 H16 119.3 . . ?
C16 C17 C18 119.9(4) . . ?
C16 C17 H17 120.1 . . ?
C18 C17 H17 120.1 . . ?
C19 C18 C17 119.5(3) . . ?
C19 C18 H18 120.3 . . ?
C17 C18 H18 120.3 . . ?
C18 C19 C14 120.7(3) . . ?
C18 C19 C20 130.1(3) . . ?
C14 C19 C20 109.1(3) . . ?
C21 C20 C25 121.0(3) . . ?
C21 C20 C19 130.7(3) . . ?
C25 C20 C19 108.3(3) . . ?
C20 C21 C22 118.2(3) . . ?
C20 C21 H21 120.9 . . ?
C22 C21 H21 120.9 . . ?
C21 C22 C23 120.7(3) . . ?
C21 C22 H22 119.6 . . ?
C23 C22 H22 119.6 . . ?
C24 C23 C22 121.0(4) . . ?
C24 C23 H23 119.5 . . ?
C22 C23 H23 119.5 . . ?
C25 C24 C23 118.3(3) . . ?
C25 C24 H24 120.8 . . ?
C23 C24 H24 120.8 . . ?
C24 C25 C20 120.7(3) . . ?
C24 C25 C13 130.5(3) . . ?
C20 C25 C13 108.8(3) . . ?
C27 C26 C31 119.5(3) . . ?
C27 C26 P2 118.5(3) . . ?
C31 C26 P2 122.0(3) . . ?
C28 C27 C26 120.0(3) . . ?
C28 C27 H27 120.0 . . ?
C26 C27 H27 120.0 . . ?
C29 C28 C27 120.2(3) . . ?
C29 C28 H28 119.9 . . ?
C27 C28 H28 119.9 . . ?
C28 C29 C30 120.4(3) . . ?
C28 C29 H29 119.8 . . ?
C30 C29 H29 119.8 . . ?
C29 C30 C31 119.9(3) . . ?
C29 C30 H30 120.1 . . ?
C31 C30 H30 120.1 . . ?
C30 C31 C26 120.0(3) . . ?
C30 C31 H31 120.0 . . ?
C26 C31 H31 120.0 . . ?
C33 C32 C37 119.5(3) . . ?
C33 C32 P2 121.6(3) . . ?
C37 C32 P2 118.9(3) . . ?
C34 C33 C32 119.9(3) . . ?
C34 C33 H33 120.0 . . ?
C32 C33 H33 120.0 . . ?
C33 C34 C35 120.4(3) . . ?
C33 C34 H34 119.8 . . ?
C35 C34 H34 119.8 . . ?
C36 C35 C34 119.9(3) . . ?
C36 C35 H35 120.1 . . ?
C34 C35 H35 120.1 . . ?
C35 C36 C37 120.1(3) . . ?
C35 C36 H36 120.0 . . ?
C37 C36 H36 120.0 . . ?
C36 C37 C32 120.2(3) . . ?
C36 C37 H37 119.9 . . ?
C32 C37 H37 119.9 . . ?
N5 C38 C39 133.3(3) . . ?
N5 C38 C50 119.9(3) . . ?
C39 C38 C50 106.5(3) . . ?
C40 C39 C44 119.6(3) . . ?
C40 C39 C38 132.9(3) . . ?
C44 C39 C38 107.3(3) . . ?
C39 C40 C41 118.9(3) . . ?
C39 C40 H40 120.5 . . ?
C41 C40 H40 120.5 . . ?
C42 C41 C40 120.8(4) . . ?
C42 C41 H41 119.6 . . ?
C40 C41 H41 119.6 . . ?
C43 C42 C41 120.7(4) . . ?
C43 C42 H42 119.7 . . ?
C41 C42 H42 119.7 . . ?
C44 C43 C42 119.3(3) . . ?
C44 C43 H43 120.3 . . ?
C42 C43 H43 120.3 . . ?
C43 C44 C39 120.5(4) . . ?
C43 C44 C45 130.6(3) . . ?
C39 C44 C45 108.9(3) . . ?
C46 C45 C50 120.4(4) . . ?
C46 C45 C44 131.0(3) . . ?
C50 C45 C44 108.6(3) . . ?
C45 C46 C47 118.5(4) . . ?
C45 C46 H46 120.8 . . ?
C47 C46 H46 120.8 . . ?
C48 C47 C46 121.0(4) . . ?
C48 C47 H47 119.5 . . ?
C46 C47 H47 119.5 . . ?
C49 C48 C47 120.3(4) . . ?
C49 C48 H48 119.9 . . ?
C47 C48 H48 119.9 . . ?
C50 C49 C48 118.6(4) . . ?
C50 C49 H49 120.7 . . ?
C48 C49 H49 120.7 . . ?
C49 C50 C45 121.2(3) . . ?
C49 C50 C38 130.2(3) . . ?
C45 C50 C38 108.6(3) . . ?
C52 C51 Zn1 118.6(3) . . ?
C52 C51 H51A 107.7 . . ?
Zn1 C51 H51A 107.7 . . ?
C52 C51 H51B 107.7 . . ?
Zn1 C51 H51B 107.7 . . ?
H51A C51 H51B 107.1 . . ?
C51 C52 H52A 109.5 . . ?
C51 C52 H52B 109.5 . . ?
H52A C52 H52B 109.5 . . ?
C51 C52 H52C 109.5 . . ?
H52A C52 H52C 109.5 . . ?
H52B C52 H52C 109.5 . . ?

loop_
_geom_bond_atom_site_label_1
_geom_bond_atom_site_label_2
_geom_bond_distance
_geom_bond_site_symmetry_2
_geom_bond_publ_flag
Zn1 C51 1.974(4) . ?
Zn1 N4 1.994(3) . ?
Zn1 N2 1.995(3) . ?
P1 N1 1.582(3) . ?
P1 N2 1.648(3) . ?
P1 C1 1.799(3) . ?
P1 C7 1.804(4) . ?
P2 N1 1.585(3) . ?
P2 N4 1.649(3) . ?
P2 C32 1.800(3) . ?
P2 C26 1.802(3) . ?
N2 N3 1.406(4) . ?
N3 C13 1.302(4) . ?
N4 N5 1.414(4) . ?
N5 C38 1.295(4) . ?
C1 C6 1.391(5) . ?
C1 C2 1.406(5) . ?
C2 C3 1.387(5) . ?
C2 H2 0.9500 . ?
C3 C4 1.391(5) . ?
C3 H3 0.9500 . ?
C4 C5 1.385(5) . ?
C4 H4 0.9500 . ?
C5 C6 1.387(5) . ?
C5 H5 0.9500 . ?
C6 H6 0.9500 . ?
C7 C12 1.393(4) . ?
C7 C8 1.396(5) . ?
C8 C9 1.386(5) . ?
C8 H8 0.9500 . ?
C9 C10 1.391(5) . ?
C9 H9 0.9500 . ?
C10 C11 1.384(6) . ?
C10 H10 0.9500 . ?
C11 C12 1.379(5) . ?
C11 H11 0.9500 . ?
C12 H12 0.9500 . ?
C13 C25 1.477(5) . ?
C13 C14 1.489(5) . ?
C14 C15 1.397(4) . ?
C14 C19 1.420(5) . ?
C15 C16 1.389(5) . ?
C15 H15 0.9500 . ?
C16 C17 1.395(5) . ?
C16 H16 0.9500 . ?
C17 C18 1.397(5) . ?
C17 H17 0.9500 . ?
C18 C19 1.384(5) . ?
C18 H18 0.9500 . ?
C19 C20 1.470(4) . ?
C20 C21 1.383(5) . ?
C20 C25 1.408(5) . ?
C21 C22 1.395(5) . ?
C21 H21 0.9500 . ?
C22 C23 1.398(6) . ?
C22 H22 0.9500 . ?
C23 C24 1.391(5) . ?
C23 H23 0.9500 . ?
C24 C25 1.386(4) . ?
C24 H24 0.9500 . ?
C26 C27 1.397(5) . ?
C26 C31 1.401(5) . ?
C27 C28 1.395(5) . ?
C27 H27 0.9500 . ?
C28 C29 1.383(5) . ?
C28 H28 0.9500 . ?
C29 C30 1.386(5) . ?
C29 H29 0.9500 . ?
C30 C31 1.398(5) . ?
C30 H30 0.9500 . ?
C31 H31 0.9500 . ?
C32 C33 1.397(5) . ?
C32 C37 1.403(5) . ?
C33 C34 1.388(5) . ?
C33 H33 0.9500 . ?
C34 C35 1.395(5) . ?
C34 H34 0.9500 . ?
C35 C36 1.389(5) . ?
C35 H35 0.9500 . ?
C36 C37 1.389(5) . ?
C36 H36 0.9500 . ?
C37 H37 0.9500 . ?
C38 C39 1.481(5) . ?
C38 C50 1.485(5) . ?
C39 C40 1.392(5) . ?
C39 C44 1.424(5) . ?
C40 C41 1.399(5) . ?
C40 H40 0.9500 . ?
C41 C42 1.393(6) . ?
C41 H41 0.9500 . ?
C42 C43 1.385(6) . ?
C42 H42 0.9500 . ?
C43 C44 1.385(5) . ?
C43 H43 0.9500 . ?
C44 C45 1.468(5) . ?
C45 C46 1.387(5) . ?
C45 C50 1.399(5) . ?
C46 C47 1.397(6) . ?
C46 H46 0.9500 . ?
C47 C48 1.397(6) . ?
C47 H47 0.9500 . ?
C48 C49 1.394(5) . ?
C48 H48 0.9500 . ?
C49 C50 1.387(5) . ?
C49 H49 0.9500 . ?
C51 C52 1.526(5) . ?
C51 H51A 0.9900 . ?
C51 H51B 0.9900 . ?
C52 H52A 0.9800 . ?
C52 H52B 0.9800 . ?
C52 H52C 0.9800 . ?

loop_
_geom_torsion_atom_site_label_1
_geom_torsion_atom_site_label_2
_geom_torsion_atom_site_label_3
_geom_torsion_atom_site_label_4
_geom_torsion
_geom_torsion_site_symmetry_1
_geom_torsion_site_symmetry_2
_geom_torsion_site_symmetry_3
_geom_torsion_site_symmetry_4
_geom_torsion_publ_flag
N2 P1 N1 P2 -21.0(3) . . . . ?
C1 P1 N1 P2 -139.1(2) . . . . ?
C7 P1 N1 P2 103.1(3) . . . . ?
N4 P2 N1 P1 -25.3(3) . . . . ?
C32 P2 N1 P1 -142.9(2) . . . . ?
C26 P2 N1 P1 100.9(3) . . . . ?
N1 P1 N2 N3 -165.0(2) . . . . ?
C1 P1 N2 N3 -45.1(3) . . . . ?
C7 P1 N2 N3 73.8(3) . . . . ?
N1 P1 N2 Zn1 47.7(2) . . . . ?
C1 P1 N2 Zn1 167.52(17) . . . . ?
C7 P1 N2 Zn1 -73.5(2) . . . . ?
P1 N2 N3 C13 150.3(2) . . . . ?
Zn1 N2 N3 C13 -60.5(3) . . . . ?
N1 P2 N4 N5 -173.0(2) . . . . ?
C32 P2 N4 N5 -54.2(3) . . . . ?
C26 P2 N4 N5 63.3(3) . . . . ?
N1 P2 N4 Zn1 45.4(2) . . . . ?
C32 P2 N4 Zn1 164.15(17) . . . . ?
C26 P2 N4 Zn1 -78.3(2) . . . . ?
P2 N4 N5 C38 149.2(3) . . . . ?
Zn1 N4 N5 C38 -66.9(3) . . . . ?
N1 P1 C1 C6 76.7(3) . . . . ?
N2 P1 C1 C6 -42.7(3) . . . . ?
C7 P1 C1 C6 -165.1(3) . . . . ?
N1 P1 C1 C2 -98.1(3) . . . . ?
N2 P1 C1 C2 142.5(3) . . . . ?
C7 P1 C1 C2 20.1(3) . . . . ?
C6 C1 C2 C3 -1.1(5) . . . . ?
P1 C1 C2 C3 173.7(3) . . . . ?
C1 C2 C3 C4 0.6(5) . . . . ?
C2 C3 C4 C5 0.4(5) . . . . ?
C3 C4 C5 C6 -0.8(5) . . . . ?
C4 C5 C6 C1 0.2(5) . . . . ?
C2 C1 C6 C5 0.7(5) . . . . ?
P1 C1 C6 C5 -174.3(3) . . . . ?
N1 P1 C7 C12 174.3(3) . . . . ?
N2 P1 C7 C12 -63.9(3) . . . . ?
C1 P1 C7 C12 54.9(3) . . . . ?
N1 P1 C7 C8 -8.2(3) . . . . ?
N2 P1 C7 C8 113.6(3) . . . . ?
C1 P1 C7 C8 -127.6(3) . . . . ?
C12 C7 C8 C9 1.4(6) . . . . ?
P1 C7 C8 C9 -176.1(3) . . . . ?
C7 C8 C9 C10 -1.3(6) . . . . ?
C8 C9 C10 C11 0.0(7) . . . . ?
C9 C10 C11 C12 1.1(6) . . . . ?
C10 C11 C12 C7 -0.9(6) . . . . ?
C8 C7 C12 C11 -0.3(5) . . . . ?
P1 C7 C12 C11 177.1(3) . . . . ?
N2 N3 C13 C25 172.4(3) . . . . ?
N2 N3 C13 C14 -10.6(5) . . . . ?
N3 C13 C14 C15 -3.5(6) . . . . ?
C25 C13 C14 C15 173.9(3) . . . . ?
N3 C13 C14 C19 -178.0(3) . . . . ?
C25 C13 C14 C19 -0.6(3) . . . . ?
C19 C14 C15 C16 -1.9(5) . . . . ?
C13 C14 C15 C16 -175.8(3) . . . . ?
C14 C15 C16 C17 1.0(5) . . . . ?
C15 C16 C17 C18 0.5(6) . . . . ?
C16 C17 C18 C19 -1.0(6) . . . . ?
C17 C18 C19 C14 0.1(6) . . . . ?
C17 C18 C19 C20 176.0(4) . . . . ?
C15 C14 C19 C18 1.4(5) . . . . ?
C13 C14 C19 C18 176.7(3) . . . . ?
C15 C14 C19 C20 -175.3(3) . . . . ?
C13 C14 C19 C20 0.0(4) . . . . ?
C18 C19 C20 C21 2.8(7) . . . . ?
C14 C19 C20 C21 179.1(4) . . . . ?
C18 C19 C20 C25 -175.7(4) . . . . ?
C14 C19 C20 C25 0.6(4) . . . . ?
C25 C20 C21 C22 0.8(5) . . . . ?
C19 C20 C21 C22 -177.6(4) . . . . ?
C20 C21 C22 C23 -1.0(6) . . . . ?
C21 C22 C23 C24 0.1(6) . . . . ?
C22 C23 C24 C25 1.2(5) . . . . ?
C23 C24 C25 C20 -1.5(5) . . . . ?
C23 C24 C25 C13 178.7(3) . . . . ?
C21 C20 C25 C24 0.5(5) . . . . ?
C19 C20 C25 C24 179.2(3) . . . . ?
C21 C20 C25 C13 -179.6(3) . . . . ?
C19 C20 C25 C13 -0.9(4) . . . . ?
N3 C13 C25 C24 -1.5(5) . . . . ?
C14 C13 C25 C24 -179.2(3) . . . . ?
N3 C13 C25 C20 178.6(3) . . . . ?
C14 C13 C25 C20 0.9(4) . . . . ?
N1 P2 C26 C27 19.0(3) . . . . ?
N4 P2 C26 C27 143.2(3) . . . . ?
C32 P2 C26 C27 -98.9(3) . . . . ?
N1 P2 C26 C31 -161.4(3) . . . . ?
N4 P2 C26 C31 -37.1(3) . . . . ?
C32 P2 C26 C31 80.8(3) . . . . ?
C31 C26 C27 C28 -0.5(5) . . . . ?
P2 C26 C27 C28 179.2(3) . . . . ?
C26 C27 C28 C29 0.9(6) . . . . ?
C27 C28 C29 C30 -0.8(6) . . . . ?
C28 C29 C30 C31 0.3(5) . . . . ?
C29 C30 C31 C26 0.1(5) . . . . ?
C27 C26 C31 C30 0.1(5) . . . . ?
P2 C26 C31 C30 -179.6(3) . . . . ?
N1 P2 C32 C33 -97.0(3) . . . . ?
N4 P2 C32 C33 143.3(3) . . . . ?
C26 P2 C32 C33 21.1(3) . . . . ?
N1 P2 C32 C37 81.4(3) . . . . ?
N4 P2 C32 C37 -38.3(3) . . . . ?
C26 P2 C32 C37 -160.5(3) . . . . ?
C37 C32 C33 C34 0.1(5) . . . . ?
P2 C32 C33 C34 178.5(3) . . . . ?
C32 C33 C34 C35 -1.4(5) . . . . ?
C33 C34 C35 C36 1.6(6) . . . . ?
C34 C35 C36 C37 -0.5(5) . . . . ?
C35 C36 C37 C32 -0.7(5) . . . . ?
C33 C32 C37 C36 0.9(5) . . . . ?
P2 C32 C37 C36 -177.5(3) . . . . ?
N4 N5 C38 C39 -10.9(6) . . . . ?
N4 N5 C38 C50 175.2(3) . . . . ?
N5 C38 C39 C40 3.0(7) . . . . ?
C50 C38 C39 C40 177.6(4) . . . . ?
N5 C38 C39 C44 -173.3(4) . . . . ?
C50 C38 C39 C44 1.2(4) . . . . ?
C44 C39 C40 C41 -3.5(5) . . . . ?
C38 C39 C40 C41 -179.5(4) . . . . ?
C39 C40 C41 C42 1.3(6) . . . . ?
C40 C41 C42 C43 1.1(6) . . . . ?
C41 C42 C43 C44 -1.3(6) . . . . ?
C42 C43 C44 C39 -1.0(5) . . . . ?
C42 C43 C44 C45 178.6(4) . . . . ?
C40 C39 C44 C43 3.4(5) . . . . ?
C38 C39 C44 C43 -179.6(3) . . . . ?
C40 C39 C44 C45 -176.3(3) . . . . ?
C38 C39 C44 C45 0.7(4) . . . . ?
C43 C44 C45 C46 -2.4(7) . . . . ?
C39 C44 C45 C46 177.2(4) . . . . ?
C43 C44 C45 C50 177.9(4) . . . . ?
C39 C44 C45 C50 -2.4(4) . . . . ?
C50 C45 C46 C47 -2.0(6) . . . . ?
C44 C45 C46 C47 178.3(4) . . . . ?
C45 C46 C47 C48 -0.9(6) . . . . ?
C46 C47 C48 C49 2.0(7) . . . . ?
C47 C48 C49 C50 -0.2(6) . . . . ?
C48 C49 C50 C45 -2.8(6) . . . . ?
C48 C49 C50 C38 177.8(4) . . . . ?
C46 C45 C50 C49 3.9(6) . . . . ?
C44 C45 C50 C49 -176.4(3) . . . . ?
C46 C45 C50 C38 -176.5(3) . . . . ?
C44 C45 C50 C38 3.2(4) . . . . ?
N5 C38 C50 C49 -7.9(6) . . . . ?
C39 C38 C50 C49 176.7(4) . . . . ?
N5 C38 C50 C45 172.7(3) . . . . ?
C39 C38 C50 C45 -2.7(4) . . . . ?
